data_7023214
loop_
_publ_author_name
'Ardizzoia, G. Attilio'
'Brenna, Stefano'
'Durini, Sara'
'Therrien, Bruno'
'Trentin, Ivan'

_publ_section_title
;
 The Goldilocks principle in action: synthesis and structural
 characterization of a novel {Cu4(\m3-OH)4} cubane stabilized by
 monodentate ligands.
;
_journal_issue 34
_journal_name_full 'Dalton transactions (Cambridge, England : 2003)'
_journal_page_first 12265
_journal_page_last 12273
_journal_paper_doi 10.1039/c3dt51017d
_journal_volume 42
_journal_year 2013
_chemical_formula_moiety 'C24 H40 Cl2 Cu N8 O8'
_chemical_formula_sum 'C24 H40 Cl2 Cu N8 O8'
_chemical_formula_weight 703.08
_chemical_name_systematic
;
?
;
_space_group_IT_number 110
_symmetry_cell_setting tetragonal
_symmetry_Int_Tables_number 110
_symmetry_space_group_name_Hall 'I 4bw -2c'
_symmetry_space_group_name_H-M 'I 41 c d'
_atom_sites_solution_hydrogens geom
_atom_sites_solution_primary direct
_atom_sites_solution_secondary difmap
_audit_creation_method SHELXL-97
_cell_angle_alpha 90.00
_cell_angle_beta 90.00
_cell_angle_gamma 90.00
_cell_formula_units_Z 8
_cell_length_a 15.795(2)
_cell_length_b 15.795(2)
_cell_length_c 27.870(6)
_cell_measurement_reflns_used 6834
_cell_measurement_temperature 173(2)
_cell_measurement_theta_max 26.00
_cell_measurement_theta_min 2.25
_cell_volume 6953.1(19)
_computing_cell_refinement 'CELL (Stoe & Cie, 2000)'
_computing_data_collection 'EXPOSE (Stoe & Cie, 2000)'
_computing_data_reduction 'INTEGRATE (Stoe & Cie, 2000)'
_computing_molecular_graphics 'ORTEP-32 (Farrugia, 1997)'
_computing_publication_material 'SHELXL-97 (Sheldrick, 1997)'
_computing_structure_refinement 'SHELXL-97 (Sheldrick, 1997)'
_computing_structure_solution 'SHELXS-97 (Sheldrick, 1990)'
_diffrn_ambient_temperature 173(2)
_diffrn_detector_area_resol_mean 0.81\%A
_diffrn_measured_fraction_theta_full 0.996
_diffrn_measured_fraction_theta_max 0.996
_diffrn_measurement_device_type 'STOE IPDS'
_diffrn_measurement_method 'phi oscillation'
_diffrn_radiation_monochromator graphite
_diffrn_radiation_source 'fine-focus sealed tube'
_diffrn_radiation_type MoK\a
_diffrn_radiation_wavelength 0.71073
_diffrn_reflns_av_R_equivalents 0.0508
_diffrn_reflns_av_sigmaI/netI 0.0535
_diffrn_reflns_limit_h_max 17
_diffrn_reflns_limit_h_min -19
_diffrn_reflns_limit_k_max 19
_diffrn_reflns_limit_k_min -19
_diffrn_reflns_limit_l_max 34
_diffrn_reflns_limit_l_min -24
_diffrn_reflns_number 12254
_diffrn_reflns_theta_full 26.05
_diffrn_reflns_theta_max 26.05
_diffrn_reflns_theta_min 2.58
_diffrn_standards_decay_% 0
_diffrn_standards_interval_time 0
_diffrn_standards_number 0
_exptl_absorpt_coefficient_mu 0.835
_exptl_absorpt_correction_type none
_exptl_crystal_colour violet
_exptl_crystal_density_diffrn 1.343
_exptl_crystal_density_method 'not measured'
_exptl_crystal_description cube
_exptl_crystal_F_000 2936
_exptl_crystal_size_max 0.18
_exptl_crystal_size_mid 0.16
_exptl_crystal_size_min 0.16
_refine_diff_density_max 0.271
_refine_diff_density_min -0.459
_refine_diff_density_rms 0.047
_refine_ls_abs_structure_details 'Flack H D (1983), Acta Cryst. A39, 876-881'
_refine_ls_abs_structure_Flack 0.00(3)
_refine_ls_extinction_method none
_refine_ls_goodness_of_fit_ref 0.856
_refine_ls_hydrogen_treatment constr
_refine_ls_matrix_type full
_refine_ls_number_parameters 201
_refine_ls_number_reflns 3050
_refine_ls_number_restraints 1
_refine_ls_restrained_S_all 0.855
_refine_ls_R_factor_all 0.0714
_refine_ls_R_factor_gt 0.0356
_refine_ls_shift/su_max 0.000
_refine_ls_shift/su_mean 0.000
_refine_ls_structure_factor_coef Fsqd
_refine_ls_weighting_details 'calc w=1/[\s^2^(Fo^2^)+(0.0501P)^2^] where P=(Fo^2^+2Fc^2^)/3'
_refine_ls_weighting_scheme calc
_refine_ls_wR_factor_gt 0.0784
_refine_ls_wR_factor_ref 0.0896
_reflns_number_gt 1799
_reflns_number_total 3050
_reflns_threshold_expression >2sigma(I)
_cod_data_source_file c3dt51017d.txt
_cod_data_source_block d:complex1
_cod_original_sg_symbol_H-M 'I 41cd'
_cod_database_code 7023214

loop_
_symmetry_equiv_pos_as_xyz
'x, y, z'
'-x, y, z+1/2'
'-x+1/2, -y+1/2, z+1/2'
'x+1/2, -y+1/2, z'
'-y, -x+1/2, z+3/4'
'y+1/2, -x, z+3/4'
'-y, x+1/2, z+1/4'
'y+1/2, x, z+1/4'
'x+1/2, y+1/2, z+1/2'
'-x+1/2, y+1/2, z+1'
'-x+1, -y+1, z+1'
'x+1, -y+1, z+1/2'
'-y+1/2, -x+1, z+5/4'
'y+1, -x+1/2, z+5/4'
'-y+1/2, x+1, z+3/4'
'y+1, x+1/2, z+3/4'

loop_
_atom_site_label
_atom_site_type_symbol
_atom_site_fract_x
_atom_site_fract_y
_atom_site_fract_z
_atom_site_U_iso_or_equiv
_atom_site_adp_type
_atom_site_occupancy
_atom_site_symmetry_multiplicity
_atom_site_calc_flag
_atom_site_refinement_flags
C1 C 0.1481(3) 0.4374(2) -0.01146(17) 0.0489(10) Uani 1 1 d .
C2 C 0.1576(3) 0.4040(3) -0.05710(17) 0.0596(12) Uani 1 1 d .
C3 C 0.0783(3) 0.3875(3) -0.07393(16) 0.0573(11) Uani 1 1 d .
C4 C 0.1024(3) 0.4492(3) 0.14283(16) 0.0541(11) Uani 1 1 d .
C5 C 0.1300(3) 0.3723(3) 0.16334(16) 0.0555(11) Uani 1 1 d .
C6 C 0.1092(3) 0.3107(3) 0.13098(18) 0.0579(12) Uani 1 1 d .
C7 C 0.2157(3) 0.4645(3) 0.02208(19) 0.0751(14) Uani 1 1 d .
H7A H 0.1946 0.5089 0.0424 0.113 Uiso 1 1 calc R
H7B H 0.2633 0.4851 0.0041 0.113 Uiso 1 1 calc R
H7C H 0.2329 0.4173 0.0414 0.113 Uiso 1 1 calc R
C8 C 0.2407(3) 0.3879(4) -0.0830(2) 0.100(2) Uani 1 1 d .
H8A H 0.2714 0.4401 -0.0860 0.150 Uiso 1 1 calc R
H8B H 0.2294 0.3653 -0.1143 0.150 Uiso 1 1 calc R
H8C H 0.2739 0.3481 -0.0650 0.150 Uiso 1 1 calc R
C9 C 0.0477(4) 0.3513(4) -0.12009(19) 0.0917(18) Uani 1 1 d .
H9A H -0.0005 0.3159 -0.1142 0.138 Uiso 1 1 calc R
H9B H 0.0920 0.3183 -0.1345 0.138 Uiso 1 1 calc R
H9C H 0.0320 0.3965 -0.1414 0.138 Uiso 1 1 calc R
C10 C 0.1125(3) 0.5360(3) 0.16196(18) 0.0716(13) Uani 1 1 d .
H10A H 0.1023 0.5763 0.1368 0.107 Uiso 1 1 calc R
H10B H 0.1690 0.5431 0.1740 0.107 Uiso 1 1 calc R
H10C H 0.0726 0.5450 0.1875 0.107 Uiso 1 1 calc R
C11 C 0.1734(4) 0.3623(3) 0.2112(2) 0.0834(16) Uani 1 1 d .
H11A H 0.1327 0.3687 0.2365 0.125 Uiso 1 1 calc R
H11B H 0.2166 0.4047 0.2144 0.125 Uiso 1 1 calc R
H11C H 0.1986 0.3071 0.2131 0.125 Uiso 1 1 calc R
C12 C 0.1234(4) 0.2162(3) 0.1298(2) 0.0848(17) Uani 1 1 d .
H12A H 0.1033 0.1916 0.1592 0.127 Uiso 1 1 calc R
H12B H 0.1827 0.2048 0.1263 0.127 Uiso 1 1 calc R
H12C H 0.0931 0.1922 0.1032 0.127 Uiso 1 1 calc R
N1 N 0.0652(2) 0.4402(2) -0.00021(13) 0.0507(10) Uani 1 1 d .
N2 N 0.0248(2) 0.4095(2) -0.03932(13) 0.0544(9) Uani 1 1 d .
H2 H -0.0293 0.4048 -0.0415 0.065 Uiso 1 1 calc R
N3 N 0.0632(2) 0.4341(2) 0.10040(14) 0.0542(10) Uani 1 1 d .
N4 N 0.0703(2) 0.3495(2) 0.09408(14) 0.0567(9) Uani 1 1 d .
H4 H 0.0518 0.3232 0.0691 0.068 Uiso 1 1 calc R
O1 O -0.1293(2) 0.3012(3) -0.02396(14) 0.1183(15) Uani 1 1 d .
O2 O -0.0456(2) 0.2369(2) 0.03441(17) 0.1115(15) Uani 1 1 d .
O3 O -0.1931(3) 0.2464(3) 0.04408(17) 0.1234(17) Uani 1 1 d .
O4 O -0.1063(2) 0.3651(2) 0.04926(19) 0.1002(12) Uani 1 1 d .
Cl1 Cl -0.12013(8) 0.28550(7) 0.02589(4) 0.0676(3) Uani 1 1 d .
Cu1 Cu 0.0000 0.5000 0.05182(4) 0.04997(16) Uani 1 2 d S

loop_
_atom_site_aniso_label
_atom_site_aniso_U_11
_atom_site_aniso_U_22
_atom_site_aniso_U_33
_atom_site_aniso_U_23
_atom_site_aniso_U_13
_atom_site_aniso_U_12
C1 0.049(2) 0.048(2) 0.050(3) 0.0017(19) 0.004(2) 0.0055(18)
C2 0.064(3) 0.063(3) 0.053(3) -0.001(2) 0.012(2) 0.009(2)
C3 0.074(3) 0.055(3) 0.042(3) -0.006(2) 0.008(2) 0.007(2)
C4 0.063(3) 0.056(3) 0.044(3) -0.001(2) -0.005(2) 0.000(2)
C5 0.062(3) 0.057(3) 0.047(3) 0.008(2) -0.013(2) 0.004(2)
C6 0.060(3) 0.051(2) 0.062(3) 0.011(2) -0.015(2) 0.004(2)
C7 0.058(3) 0.085(3) 0.082(4) -0.008(3) -0.013(3) 0.008(2)
C8 0.078(4) 0.125(4) 0.098(5) -0.013(4) 0.037(3) 0.009(3)
C9 0.122(4) 0.096(4) 0.057(3) -0.025(3) -0.003(3) 0.000(3)
C10 0.089(3) 0.061(3) 0.065(3) -0.009(2) -0.017(3) 0.001(2)
C11 0.097(4) 0.084(3) 0.070(4) 0.019(3) -0.039(3) -0.011(3)
C12 0.106(4) 0.053(3) 0.096(5) 0.006(3) -0.029(3) 0.011(3)
N1 0.053(2) 0.057(2) 0.042(2) -0.0073(17) -0.0057(18) 0.0088(18)
N2 0.057(2) 0.063(2) 0.043(2) -0.0052(18) -0.0039(18) 0.0054(16)
N3 0.065(2) 0.050(2) 0.048(3) -0.0074(17) -0.0049(19) 0.0088(17)
N4 0.074(2) 0.048(2) 0.048(2) -0.0034(17) -0.0160(19) 0.0074(17)
O1 0.095(3) 0.201(5) 0.059(3) 0.025(3) -0.022(2) -0.024(3)
O2 0.109(3) 0.104(3) 0.121(4) -0.025(2) -0.041(3) 0.046(2)
O3 0.110(3) 0.151(4) 0.109(4) 0.031(3) 0.001(3) -0.063(3)
O4 0.102(2) 0.073(2) 0.125(3) -0.030(2) -0.007(3) 0.0026(19)
Cl1 0.0730(7) 0.0720(7) 0.0578(7) 0.0050(6) -0.0135(6) -0.0054(6)
Cu1 0.0574(4) 0.0571(4) 0.0354(3) 0.000 0.000 0.0159(3)

loop_
_atom_type_symbol
_atom_type_description
_atom_type_scat_dispersion_real
_atom_type_scat_dispersion_imag
_atom_type_scat_source
C C 0.0033 0.0016 'International Tables Vol C Tables 4.2.6.8 and 6.1.1.4'
H H 0.0000 0.0000 'International Tables Vol C Tables 4.2.6.8 and 6.1.1.4'
N N 0.0061 0.0033 'International Tables Vol C Tables 4.2.6.8 and 6.1.1.4'
O O 0.0106 0.0060 'International Tables Vol C Tables 4.2.6.8 and 6.1.1.4'
Cl Cl 0.1484 0.1585 'International Tables Vol C Tables 4.2.6.8 and 6.1.1.4'
Cu Cu 0.3201 1.2651 'International Tables Vol C Tables 4.2.6.8 and 6.1.1.4'

loop_
_geom_angle_atom_site_label_1
_geom_angle_atom_site_label_2
_geom_angle_atom_site_label_3
_geom_angle
_geom_angle_site_symmetry_1
_geom_angle_site_symmetry_3
N1 C1 C2 109.4(4) . .
N1 C1 C7 122.9(4) . .
C2 C1 C7 127.6(4) . .
C3 C2 C1 106.8(4) . .
C3 C2 C8 126.8(4) . .
C1 C2 C8 126.4(5) . .
N2 C3 C2 106.5(4) . .
N2 C3 C9 121.5(5) . .
C2 C3 C9 132.0(4) . .
N3 C4 C5 110.1(4) . .
N3 C4 C10 121.7(4) . .
C5 C4 C10 128.2(4) . .
C6 C5 C4 105.7(4) . .
C6 C5 C11 128.2(4) . .
C4 C5 C11 126.1(4) . .
N4 C6 C5 106.9(4) . .
N4 C6 C12 120.1(4) . .
C5 C6 C12 133.0(4) . .
C1 C7 H7A 109.5 . .
C1 C7 H7B 109.5 . .
H7A C7 H7B 109.5 . .
C1 C7 H7C 109.5 . .
H7A C7 H7C 109.5 . .
H7B C7 H7C 109.5 . .
C2 C8 H8A 109.5 . .
C2 C8 H8B 109.5 . .
H8A C8 H8B 109.5 . .
C2 C8 H8C 109.5 . .
H8A C8 H8C 109.5 . .
H8B C8 H8C 109.5 . .
C3 C9 H9A 109.5 . .
C3 C9 H9B 109.5 . .
H9A C9 H9B 109.5 . .
C3 C9 H9C 109.5 . .
H9A C9 H9C 109.5 . .
H9B C9 H9C 109.5 . .
C4 C10 H10A 109.5 . .
C4 C10 H10B 109.5 . .
H10A C10 H10B 109.5 . .
C4 C10 H10C 109.5 . .
H10A C10 H10C 109.5 . .
H10B C10 H10C 109.5 . .
C5 C11 H11A 109.5 . .
C5 C11 H11B 109.5 . .
H11A C11 H11B 109.5 . .
C5 C11 H11C 109.5 . .
H11A C11 H11C 109.5 . .
H11B C11 H11C 109.5 . .
C6 C12 H12A 109.5 . .
C6 C12 H12B 109.5 . .
H12A C12 H12B 109.5 . .
C6 C12 H12C 109.5 . .
H12A C12 H12C 109.5 . .
H12B C12 H12C 109.5 . .
C1 N1 N2 105.0(4) . .
C1 N1 Cu1 132.9(3) . .
N2 N1 Cu1 120.4(3) . .
C3 N2 N1 112.3(3) . .
C3 N2 H2 123.9 . .
N1 N2 H2 123.9 . .
N4 N3 C4 104.4(3) . .
N4 N3 Cu1 118.2(3) . .
C4 N3 Cu1 137.3(3) . .
C6 N4 N3 112.8(4) . .
C6 N4 H4 123.6 . .
N3 N4 H4 123.6 . .
O3 Cl1 O1 110.3(3) . .
O3 Cl1 O2 112.4(3) . .
O1 Cl1 O2 110.0(3) . .
O3 Cl1 O4 110.3(3) . .
O1 Cl1 O4 107.9(3) . .
O2 Cl1 O4 105.7(2) . .
N3 Cu1 N3 93.6(2) . 11_454
N3 Cu1 N1 89.30(12) . .
N3 Cu1 N1 176.14(16) 11_454 .
N3 Cu1 N1 176.14(16) . 11_454
N3 Cu1 N1 89.30(12) 11_454 11_454
N1 Cu1 N1 87.9(2) . 11_454

loop_
_geom_bond_atom_site_label_1
_geom_bond_atom_site_label_2
_geom_bond_distance
_geom_bond_site_symmetry_2
C1 N1 1.346(5) .
C1 C2 1.385(6) .
C1 C7 1.483(6) .
C2 C3 1.363(7) .
C2 C8 1.518(7) .
C3 N2 1.329(5) .
C3 C9 1.488(7) .
C4 N3 1.356(6) .
C4 C5 1.411(6) .
C4 C10 1.479(6) .
C5 C6 1.366(6) .
C5 C11 1.508(6) .
C6 N4 1.346(5) .
C6 C12 1.509(6) .
C7 H7A 0.9600 .
C7 H7B 0.9600 .
C7 H7C 0.9600 .
C8 H8A 0.9600 .
C8 H8B 0.9600 .
C8 H8C 0.9600 .
C9 H9A 0.9600 .
C9 H9B 0.9600 .
C9 H9C 0.9600 .
C10 H10A 0.9600 .
C10 H10B 0.9600 .
C10 H10C 0.9600 .
C11 H11A 0.9600 .
C11 H11B 0.9600 .
C11 H11C 0.9600 .
C12 H12A 0.9600 .
C12 H12B 0.9600 .
C12 H12C 0.9600 .
N1 N2 1.353(5) .
N1 Cu1 2.014(4) .
N2 H2 0.8600 .
N3 N4 1.353(5) .
N3 Cu1 1.978(4) .
N4 H4 0.8600 .
O1 Cl1 1.419(4) .
O2 Cl1 1.426(3) .
O3 Cl1 1.402(4) .
O4 Cl1 1.432(3) .
Cu1 N3 1.978(4) 11_454
Cu1 N1 2.014(4) 11_454

loop_
_geom_torsion_atom_site_label_1
_geom_torsion_atom_site_label_2
_geom_torsion_atom_site_label_3
_geom_torsion_atom_site_label_4
_geom_torsion
_geom_torsion_site_symmetry_4
N1 C1 C2 C3 0.9(5) .
C7 C1 C2 C3 179.2(4) .
N1 C1 C2 C8 -178.3(4) .
C7 C1 C2 C8 0.0(8) .
C1 C2 C3 N2 -0.6(5) .
C8 C2 C3 N2 178.6(5) .
C1 C2 C3 C9 -179.7(5) .
C8 C2 C3 C9 -0.6(8) .
N3 C4 C5 C6 2.4(5) .
C10 C4 C5 C6 -177.2(5) .
N3 C4 C5 C11 -177.7(5) .
C10 C4 C5 C11 2.7(8) .
C4 C5 C6 N4 -1.1(5) .
C11 C5 C6 N4 179.0(5) .
C4 C5 C6 C12 177.5(6) .
C11 C5 C6 C12 -2.4(9) .
C2 C1 N1 N2 -0.8(5) .
C7 C1 N1 N2 -179.2(4) .
C2 C1 N1 Cu1 -165.5(3) .
C7 C1 N1 Cu1 16.1(6) .
C2 C3 N2 N1 0.1(5) .
C9 C3 N2 N1 179.4(4) .
C1 N1 N2 C3 0.4(4) .
Cu1 N1 N2 C3 167.5(3) .
C5 C4 N3 N4 -2.7(5) .
C10 C4 N3 N4 177.0(4) .
C5 C4 N3 Cu1 174.2(4) .
C10 C4 N3 Cu1 -6.2(7) .
C5 C6 N4 N3 -0.6(5) .
C12 C6 N4 N3 -179.4(4) .
C4 N3 N4 C6 2.1(5) .
Cu1 N3 N4 C6 -175.6(3) .
N4 N3 Cu1 N3 134.9(4) 11_454
C4 N3 Cu1 N3 -41.7(4) 11_454
N4 N3 Cu1 N1 -47.7(3) .
C4 N3 Cu1 N1 135.8(4) .
C1 N1 Cu1 N3 -62.3(4) .
N2 N1 Cu1 N3 134.8(3) .
C1 N1 Cu1 N1 120.3(5) 11_454
N2 N1 Cu1 N1 -42.5(2) 11_454
